data_4066693
loop_
_publ_author_name
'Velusamy, Marappan'
'Chen, Chih-Hsin'
'Wen, Yuh S.'
'Lin, Jiann T.'
'Lin, Chao-Chen'
'Lai, Chin-Hung'
'Chou, Pi-Tai'

_publ_section_title
;
 Cyclometalated Platinum(II) Complexes of Lepidine-Based Ligands as Highly
 Efficient Electrophosphors
;
_journal_issue 17
_journal_name_full Organometallics
_journal_page_first 3912
_journal_paper_doi 10.1021/om100573r
_journal_volume 29
_journal_year 2010
_chemical_formula_moiety 'C25 H21 N O2 Pt'
_chemical_formula_sum 'C25 H21 N O2 Pt'
_chemical_formula_weight 562.52
_chemical_name_systematic
;
 ?
;
_space_group_IT_number 14
_symmetry_cell_setting monoclinic
_symmetry_space_group_name_Hall '-P 2yn'
_symmetry_space_group_name_H-M 'P 1 21/n 1'
_atom_sites_solution_hydrogens geom
_atom_sites_solution_primary direct
_atom_sites_solution_secondary difmap
_audit_creation_method SHELXL-97
_cell_angle_alpha 90.00
_cell_angle_beta 95.9800(10)
_cell_angle_gamma 90.00
_cell_formula_units_Z 4
_cell_length_a 11.4588(3)
_cell_length_b 7.2054(2)
_cell_length_c 24.1972(6)
_cell_measurement_reflns_used 5625
_cell_measurement_temperature 150.0(1)
_cell_measurement_theta_max 31.64
_cell_measurement_theta_min 2.95
_cell_volume 1986.98(9)
_computing_cell_refinement 'Bruker SMART'
_computing_data_collection 'Bruker SMART'
_computing_data_reduction 'Bruker SMART'
_computing_molecular_graphics 'Ortep-3 for Windows (Farrugia, 1997)'
_computing_publication_material 'WinGX publication routines (Farrugia, 1999)'
_computing_structure_refinement 'SHELXL-97 (Sheldrick, 1997)'
_computing_structure_solution 'SHELXS-97 (Sheldrick, 1997)'
_diffrn_ambient_temperature 150.0(1)
_diffrn_measured_fraction_theta_full 1.000
_diffrn_measured_fraction_theta_max 1.000
_diffrn_measurement_device_type 'CCD area detector'
_diffrn_measurement_method 'phi and omega scans'
_diffrn_radiation_monochromator graphite
_diffrn_radiation_source 'fine-focus sealed tube'
_diffrn_radiation_type MoK\a
_diffrn_radiation_wavelength 0.71073
_diffrn_reflns_av_R_equivalents 0.0357
_diffrn_reflns_av_sigmaI/netI 0.0271
_diffrn_reflns_limit_h_max 13
_diffrn_reflns_limit_h_min -13
_diffrn_reflns_limit_k_max 8
_diffrn_reflns_limit_k_min -8
_diffrn_reflns_limit_l_max 28
_diffrn_reflns_limit_l_min -28
_diffrn_reflns_number 17709
_diffrn_reflns_theta_full 25.03
_diffrn_reflns_theta_max 25.03
_diffrn_reflns_theta_min 1.69
_exptl_absorpt_coefficient_mu 7.083
_exptl_absorpt_correction_T_max 0.4270
_exptl_absorpt_correction_T_min 0.3158
_exptl_absorpt_correction_type multi-scan
_exptl_absorpt_process_details 'Bruker SADABS'
_exptl_crystal_colour orange
_exptl_crystal_density_diffrn 1.880
_exptl_crystal_density_meas 0
_exptl_crystal_density_method 'not measured'
_exptl_crystal_description prism
_exptl_crystal_F_000 1088
_exptl_crystal_size_max 0.23
_exptl_crystal_size_mid 0.14
_exptl_crystal_size_min 0.12
_refine_diff_density_max 0.639
_refine_diff_density_min -0.650
_refine_diff_density_rms 0.090
_refine_ls_extinction_method none
_refine_ls_goodness_of_fit_ref 1.006
_refine_ls_hydrogen_treatment noref
_refine_ls_matrix_type full
_refine_ls_number_parameters 262
_refine_ls_number_reflns 3512
_refine_ls_number_restraints 0
_refine_ls_restrained_S_all 1.006
_refine_ls_R_factor_all 0.0210
_refine_ls_R_factor_gt 0.0180
_refine_ls_shift/su_max 0.002
_refine_ls_shift/su_mean 0.000
_refine_ls_structure_factor_coef Fsqd
_refine_ls_weighting_details 'calc w=1/[\s^2^(Fo^2^)+(0.0277P)^2^+0.0000P] where P=(Fo^2^+2Fc^2^)/3'
_refine_ls_weighting_scheme calc
_refine_ls_wR_factor_gt 0.0451
_refine_ls_wR_factor_ref 0.0454
_reflns_number_gt 3117
_reflns_number_total 3512
_reflns_threshold_expression >2sigma(I)
_cod_data_source_file om100573r_si_001.cif
_cod_data_source_block complex5
_cod_depositor_comments
;
The following automatic conversions were performed:

'_symmetry_cell_setting' value 'Monoclinic' changed to 'monoclinic'
according to /home/saulius/struct/CIF-dictionaries/cif_core.dic
dictionary named 'cif_core.dic' version 2.4.1 from 2010-06-29.

Automatic conversion script
Id: cif_fix_values 1715 2011-07-08 13:25:40Z adriana 
;
_cod_original_sg_symbol_H-M P2(1)/n
_cod_database_code 4066693

loop_
_symmetry_equiv_pos_as_xyz
'x, y, z'
'-x+1/2, y+1/2, -z+1/2'
'-x, -y, -z'
'x-1/2, -y-1/2, z-1/2'

loop_
_atom_site_label
_atom_site_type_symbol
_atom_site_fract_x
_atom_site_fract_y
_atom_site_fract_z
_atom_site_U_iso_or_equiv
_atom_site_adp_type
_atom_site_occupancy
_atom_site_symmetry_multiplicity
_atom_site_calc_flag
_atom_site_refinement_flags
Pt Pt 0.987550(9) 0.360790(16) 0.133229(5) 0.02010(6) Uani 1 1 d .
O1 O 0.82866(19) 0.3819(3) 0.09056(10) 0.0269(6) Uani 1 1 d .
O2 O 1.05085(18) 0.2650(3) 0.05967(10) 0.0272(5) Uani 1 1 d .
N1 N 1.1344(2) 0.3507(3) 0.18847(12) 0.0189(6) Uani 1 1 d .
C2 C 1.1123(3) 0.3628(4) 0.24234(14) 0.0189(7) Uani 1 1 d .
C3 C 1.2044(3) 0.3760(4) 0.28538(14) 0.0214(8) Uani 1 1 d .
H3 H 1.1859 0.3918 0.3216 0.026 Uiso 1 1 calc R
C4 C 1.3203(3) 0.3664(4) 0.27606(15) 0.0230(8) Uani 1 1 d .
C5 C 1.4616(3) 0.3356(4) 0.20615(16) 0.0271(8) Uani 1 1 d .
H5 H 1.5233 0.3355 0.2343 0.033 Uiso 1 1 calc R
C6 C 1.4848(3) 0.3236(5) 0.15230(16) 0.0308(9) Uani 1 1 d .
H6 H 1.5619 0.3156 0.1437 0.037 Uiso 1 1 calc R
C7 C 1.3925(3) 0.3232(5) 0.11012(16) 0.0341(9) Uani 1 1 d .
H7 H 1.4086 0.3142 0.0733 0.041 Uiso 1 1 calc R
C8 C 1.2782(3) 0.3358(5) 0.12186(15) 0.0301(9) Uani 1 1 d .
H8 H 1.2180 0.3383 0.0930 0.036 Uiso 1 1 calc R
C9 C 1.2514(3) 0.3449(4) 0.17705(14) 0.0204(8) Uani 1 1 d .
C10 C 1.3453(3) 0.3483(4) 0.21997(15) 0.0209(8) Uani 1 1 d .
C11 C 1.4147(3) 0.3772(4) 0.32366(15) 0.0290(8) Uani 1 1 d .
H11A H 1.4901 0.3682 0.3099 0.044 Uiso 1 1 calc R
H11B H 1.4055 0.2770 0.3490 0.044 Uiso 1 1 calc R
H11C H 1.4090 0.4934 0.3426 0.044 Uiso 1 1 calc R
C21 C 0.9185(2) 0.4268(4) 0.20110(14) 0.0207(7) Uani 1 1 d .
C22 C 0.9883(3) 0.3872(4) 0.25034(14) 0.0190(7) Uani 1 1 d .
C23 C 0.9917(3) 0.3115(5) 0.35340(14) 0.0268(8) Uani 1 1 d .
H23 H 1.0622 0.2473 0.3537 0.032 Uiso 1 1 calc R
C24 C 0.9408(3) 0.3292(5) 0.40154(16) 0.0340(9) Uani 1 1 d .
H24 H 0.9780 0.2791 0.4342 0.041 Uiso 1 1 calc R
C25 C 0.8336(3) 0.4214(5) 0.40273(16) 0.0353(9) Uani 1 1 d .
H25 H 0.8019 0.4380 0.4362 0.042 Uiso 1 1 calc R
C26 C 0.7760(3) 0.4865(5) 0.35469(15) 0.0295(8) Uani 1 1 d .
H26 H 0.7030 0.5425 0.3553 0.035 Uiso 1 1 calc R
C27 C 0.7625(3) 0.5287(4) 0.25316(15) 0.0256(8) Uani 1 1 d .
H27 H 0.6903 0.5870 0.2540 0.031 Uiso 1 1 calc R
C28 C 0.8054(3) 0.5013(4) 0.20336(14) 0.0248(8) Uani 1 1 d .
H28 H 0.7597 0.5321 0.1706 0.030 Uiso 1 1 calc R
C29 C 0.8255(2) 0.4702(4) 0.30402(14) 0.0228(8) Uani 1 1 d .
C30 C 0.9395(3) 0.3889(4) 0.30289(14) 0.0211(7) Uani 1 1 d .
C31 C 0.7999(3) 0.3557(4) 0.03814(16) 0.0279(8) Uani 1 1 d .
C32 C 0.8755(3) 0.3050(5) -0.00026(15) 0.0317(8) Uani 1 1 d .
H32 H 0.8443 0.2989 -0.0373 0.038 Uiso 1 1 calc R
C33 C 0.9948(3) 0.2620(5) 0.01160(15) 0.0275(8) Uani 1 1 d .
C34 C 0.6733(3) 0.3882(5) 0.02075(17) 0.0408(10) Uani 1 1 d .
H34A H 0.6344 0.4220 0.0526 0.061 Uiso 1 1 calc R
H34B H 0.6387 0.2768 0.0046 0.061 Uiso 1 1 calc R
H34C H 0.6650 0.4866 -0.0061 0.061 Uiso 1 1 calc R
C35 C 1.0639(3) 0.2050(5) -0.03503(15) 0.0367(9) Uani 1 1 d .
H35A H 1.1436 0.1804 -0.0206 0.055 Uiso 1 1 calc R
H35B H 1.0622 0.3032 -0.0619 0.055 Uiso 1 1 calc R
H35C H 1.0299 0.0950 -0.0524 0.055 Uiso 1 1 calc R

loop_
_atom_site_aniso_label
_atom_site_aniso_U_11
_atom_site_aniso_U_22
_atom_site_aniso_U_33
_atom_site_aniso_U_23
_atom_site_aniso_U_13
_atom_site_aniso_U_12
Pt 0.01677(8) 0.02283(9) 0.01993(9) 0.00182(6) -0.00173(6) -0.00107(5)
O1 0.0209(11) 0.0363(15) 0.0217(14) 0.0039(11) -0.0061(11) -0.0018(9)
O2 0.0272(12) 0.0308(14) 0.0232(14) 0.0004(12) 0.0009(11) -0.0015(10)
N1 0.0173(13) 0.0199(15) 0.0184(16) 0.0014(11) -0.0026(12) -0.0002(10)
C2 0.0175(15) 0.0157(17) 0.023(2) 0.0003(14) -0.0013(14) 0.0003(12)
C3 0.0215(16) 0.0225(19) 0.0190(19) 0.0001(15) -0.0037(15) 0.0017(13)
C4 0.0236(17) 0.0163(18) 0.028(2) 0.0012(15) -0.0056(16) 0.0000(13)
C5 0.0192(16) 0.0226(19) 0.039(2) 0.0042(16) -0.0017(17) -0.0002(13)
C6 0.0194(17) 0.034(2) 0.040(2) 0.0122(18) 0.0050(17) 0.0047(14)
C7 0.0284(19) 0.042(2) 0.033(2) 0.0073(18) 0.0089(18) 0.0062(16)
C8 0.0242(17) 0.041(2) 0.024(2) 0.0027(16) -0.0029(16) 0.0020(14)
C9 0.0169(15) 0.0180(17) 0.026(2) 0.0027(14) 0.0004(15) 0.0005(12)
C10 0.0194(16) 0.0123(16) 0.030(2) 0.0030(14) -0.0031(15) -0.0006(12)
C11 0.0241(17) 0.027(2) 0.033(2) 0.0006(16) -0.0088(16) 0.0030(14)
C21 0.0196(15) 0.0167(16) 0.025(2) 0.0040(15) -0.0001(14) -0.0012(13)
C22 0.0155(15) 0.0148(17) 0.026(2) -0.0031(14) -0.0015(15) -0.0006(12)
C23 0.0261(17) 0.0268(19) 0.027(2) 0.0026(16) -0.0017(16) -0.0006(14)
C24 0.035(2) 0.037(2) 0.029(2) 0.0076(17) 0.0000(18) -0.0041(16)
C25 0.0329(19) 0.045(2) 0.030(2) -0.006(2) 0.0127(18) -0.0078(18)
C26 0.0228(16) 0.029(2) 0.037(2) -0.0058(18) 0.0044(17) -0.0027(14)
C27 0.0158(15) 0.0221(18) 0.039(2) 0.0007(16) 0.0014(16) 0.0022(13)
C28 0.0206(15) 0.0246(18) 0.028(2) 0.0016(16) -0.0042(15) 0.0006(13)
C29 0.0220(16) 0.0164(18) 0.030(2) -0.0020(15) 0.0041(16) -0.0028(13)
C30 0.0200(15) 0.0169(18) 0.025(2) -0.0023(15) -0.0024(15) -0.0042(13)
C31 0.0293(18) 0.026(2) 0.027(2) 0.0056(16) -0.0061(17) -0.0036(14)
C32 0.039(2) 0.031(2) 0.022(2) -0.0022(17) -0.0099(17) -0.0051(17)
C33 0.0310(18) 0.025(2) 0.026(2) 0.0024(17) -0.0002(16) -0.0051(15)
C34 0.033(2) 0.054(3) 0.032(2) -0.0028(19) -0.0105(18) 0.0008(17)
C35 0.040(2) 0.042(2) 0.028(2) -0.0028(19) 0.0024(18) -0.0046(18)

loop_
_atom_type_symbol
_atom_type_description
_atom_type_scat_dispersion_real
_atom_type_scat_dispersion_imag
_atom_type_scat_source
Pt Pt -1.7033 8.3905 'International Tables Vol C Tables 4.2.6.8 and 6.1.1.4'
O O 0.0106 0.0060 'International Tables Vol C Tables 4.2.6.8 and 6.1.1.4'
N N 0.0061 0.0033 'International Tables Vol C Tables 4.2.6.8 and 6.1.1.4'
C C 0.0033 0.0016 'International Tables Vol C Tables 4.2.6.8 and 6.1.1.4'
H H 0.0000 0.0000 'International Tables Vol C Tables 4.2.6.8 and 6.1.1.4'

loop_
_geom_angle_atom_site_label_1
_geom_angle_atom_site_label_2
_geom_angle_atom_site_label_3
_geom_angle
C21 Pt O1 89.35(11)
C21 Pt N1 80.59(12)
O1 Pt N1 169.94(9)
C21 Pt O2 174.07(10)
O1 Pt O2 87.93(9)
N1 Pt O2 102.07(9)
C31 O1 Pt 128.4(2)
C33 O2 Pt 126.5(2)
C2 N1 C9 118.1(3)
C2 N1 Pt 113.8(2)
C9 N1 Pt 127.9(2)
N1 C2 C3 121.0(3)
N1 C2 C22 114.5(3)
C3 C2 C22 123.9(3)
C4 C3 C2 122.6(3)
C4 C3 H3 118.7
C2 C3 H3 118.7
C3 C4 C10 117.1(3)
C3 C4 C11 120.3(3)
C10 C4 C11 122.5(3)
C6 C5 C10 121.0(3)
C6 C5 H5 119.5
C10 C5 H5 119.5
C5 C6 C7 119.6(3)
C5 C6 H6 120.2
C7 C6 H6 120.2
C8 C7 C6 121.1(3)
C8 C7 H7 119.4
C6 C7 H7 119.4
C7 C8 C9 120.6(3)
C7 C8 H8 119.7
C9 C8 H8 119.7
N1 C9 C8 120.0(3)
N1 C9 C10 121.7(3)
C8 C9 C10 118.3(3)
C5 C10 C9 119.3(3)
C5 C10 C4 121.4(3)
C9 C10 C4 119.3(3)
C4 C11 H11A 109.5
C4 C11 H11B 109.5
H11A C11 H11B 109.5
C4 C11 H11C 109.5
H11A C11 H11C 109.5
H11B C11 H11C 109.5
C22 C21 C28 119.5(3)
C22 C21 Pt 114.9(2)
C28 C21 Pt 125.5(3)
C21 C22 C30 120.8(3)
C21 C22 C2 113.0(3)
C30 C22 C2 126.0(3)
C24 C23 C30 121.4(3)
C24 C23 H23 119.3
C30 C23 H23 119.3
C23 C24 C25 121.1(4)
C23 C24 H24 119.4
C25 C24 H24 119.4
C26 C25 C24 119.7(3)
C26 C25 H25 120.1
C24 C25 H25 120.1
C25 C26 C29 120.8(3)
C25 C26 H26 119.6
C29 C26 H26 119.6
C28 C27 C29 121.7(3)
C28 C27 H27 119.2
C29 C27 H27 119.2
C27 C28 C21 120.5(3)
C27 C28 H28 119.8
C21 C28 H28 119.8
C26 C29 C27 120.9(3)
C26 C29 C30 120.1(3)
C27 C29 C30 119.0(3)
C23 C30 C29 116.6(3)
C23 C30 C22 126.1(3)
C29 C30 C22 117.3(3)
O1 C31 C32 125.8(3)
O1 C31 C34 113.4(3)
C32 C31 C34 120.8(4)
C31 C32 C33 125.9(4)
C31 C32 H32 117.1
C33 C32 H32 117.1
O2 C33 C32 125.0(3)
O2 C33 C35 116.0(3)
C32 C33 C35 119.1(3)
C31 C34 H34A 109.5
C31 C34 H34B 109.5
H34A C34 H34B 109.5
C31 C34 H34C 109.5
H34A C34 H34C 109.5
H34B C34 H34C 109.5
C33 C35 H35A 109.5
C33 C35 H35B 109.5
H35A C35 H35B 109.5
C33 C35 H35C 109.5
H35A C35 H35C 109.5
H35B C35 H35C 109.5

loop_
_geom_bond_atom_site_label_1
_geom_bond_atom_site_label_2
_geom_bond_distance
Pt C21 1.955(3)
Pt O1 2.003(2)
Pt N1 2.038(3)
Pt O2 2.107(2)
O1 C31 1.291(4)
O2 C33 1.269(4)
N1 C2 1.356(4)
N1 C9 1.398(4)
C2 C3 1.406(5)
C2 C22 1.464(4)
C3 C4 1.373(4)
C3 H3 0.9300
C4 C10 1.422(5)
C4 C11 1.497(5)
C5 C6 1.360(5)
C5 C10 1.410(4)
C5 H5 0.9300
C6 C7 1.391(5)
C6 H6 0.9300
C7 C8 1.372(4)
C7 H7 0.9300
C8 C9 1.403(5)
C8 H8 0.9300
C9 C10 1.415(5)
C11 H11A 0.9600
C11 H11B 0.9600
C11 H11C 0.9600
C21 C22 1.394(4)
C21 C28 1.409(4)
C22 C30 1.442(5)
C23 C24 1.362(5)
C23 C30 1.418(5)
C23 H23 0.9300
C24 C25 1.400(5)
C24 H24 0.9300
C25 C26 1.359(5)
C25 H25 0.9300
C26 C29 1.408(4)
C26 H26 0.9300
C27 C28 1.362(4)
C27 C29 1.424(4)
C27 H27 0.9300
C28 H28 0.9300
C29 C30 1.435(4)
C31 C32 1.384(5)
C31 C34 1.486(5)
C32 C33 1.402(5)
C32 H32 0.9300
C33 C35 1.501(5)
C34 H34A 0.9600
C34 H34B 0.9600
C34 H34C 0.9600
C35 H35A 0.9600
C35 H35B 0.9600
C35 H35C 0.9600
